data_4332415
loop_
_publ_author_name
'Kratochvil, Jan'
'Necas, Marek'
'Petricek, Vaclav'
'Pinkas, Jiri'

_publ_section_title
;
 Cubic Octanuclear Aluminum Fluoride Phosphonate&#x2020;
;
_journal_issue 17
_journal_name_full 'Inorganic Chemistry'
_journal_page_first 6562
_journal_page_last 6564
_journal_paper_doi 10.1021/ic060344b
_journal_volume 45
_journal_year 2006
_chemical_formula_sum 'C36 H178 Al8 F12 N12 O71 P12'
_chemical_formula_weight 2724.30
_chemical_name_systematic ' ?'
_space_group_IT_number 83
_symmetry_cell_setting tetragonal
_symmetry_space_group_name_Hall '-P 4'
_symmetry_space_group_name_H-M 'P 4/m'
_cell_angle_alpha 90
_cell_angle_beta 90
_cell_angle_gamma 90
_cell_formula_units_Z 2
_cell_length_a 17.3885(3)
_cell_length_b 17.3885(3)
_cell_length_c 19.6855(3)
_cell_volume 5952.11(17)
_computing_publication_material '(Jana2000; Petricek and Dusek, 2000)'
_computing_structure_refinement '(Jana2000; Petricek and Dusek, 2000)'
_diffrn_ambient_temperature 293
_diffrn_measured_fraction_theta_full 0.97
_diffrn_radiation_type 'Mo K\a'
_diffrn_radiation_wavelength 0.71069
_diffrn_reflns_av_R_equivalents 0.0882
_diffrn_reflns_av_sigmaI/netI 0.1266
_diffrn_reflns_limit_h_max 18
_diffrn_reflns_limit_h_min -23
_diffrn_reflns_limit_k_max 22
_diffrn_reflns_limit_k_min -23
_diffrn_reflns_limit_l_max 25
_diffrn_reflns_limit_l_min -25
_diffrn_reflns_number 79045
_diffrn_reflns_theta_full 28.63
_diffrn_reflns_theta_max 28.63
_diffrn_reflns_theta_min 2.62
_exptl_absorpt_coefficient_mu 0.351
_exptl_absorpt_correction_T_max 1.000
_exptl_absorpt_correction_T_min 1.000
_exptl_absorpt_correction_type none
_exptl_crystal_density_diffrn 1.5196
_exptl_crystal_F_000 2519
_refine_diff_density_max 0.75
_refine_diff_density_min -0.48
_refine_ls_extinction_method none
_refine_ls_goodness_of_fit_gt 4.34
_refine_ls_goodness_of_fit_ref 2.70
_refine_ls_number_parameters 355
_refine_ls_number_reflns 7538
_refine_ls_R_factor_all 0.1780
_refine_ls_R_factor_gt 0.0810
_refine_ls_shift/su_max 0.0454
_refine_ls_shift/su_mean 0.0017
_refine_ls_structure_factor_coef F
_refine_ls_weighting_details w=1/(\s^2^(F)+0.0001F^2^)
_refine_ls_weighting_scheme sigma
_refine_ls_wR_factor_gt 0.0871
_refine_ls_wR_factor_ref 0.0888
_reflns_number_gt 3009
_reflns_number_total 7538
_reflns_threshold_expression I>3\s(I)
_cod_data_source_file ic060344bsup1.cif
_cod_data_source_block (I)
_cod_depositor_comments
;
The following automatic conversions were performed:

'_exptl_absorpt_correction_type' value 'None' changed to 'none'
according to /home/saulius/struct/CIF-dictionaries/cif_core.dic
dictionary named 'cif_core.dic' version 2.4.2 from 2011-04-26.

Automatic conversion script
Id: cif_fix_values 1891 2012-01-12 08:04:46Z andrius 
;
_cod_database_code 4332415

loop_
_symmetry_equiv_pos_site_id
_symmetry_equiv_pos_as_xyz
1 x,y,z
2 -y,x,z
3 -x,-y,z
4 y,-x,z
5 -x,-y,-z
6 y,-x,-z
7 x,y,-z
8 -y,x,-z

loop_
_atom_site_label
_atom_site_type_symbol
_atom_site_fract_x
_atom_site_fract_y
_atom_site_fract_z
_atom_site_adp_type
_atom_site_U_iso_or_equiv
_atom_site_symmetry_multiplicity
_atom_site_occupancy
_atom_site_calc_flag
Al1 Al 0.04599(8) 0.13261(8) 0.41201(7) Uani 0.0248(5) 8 1 d
F1 F 0.0733(4) 0.1176(4) 0.5 Uani 0.022(3) 4 0.5 d
F2 F 0.0131(4) 0.1389(4) 0.5 Uani 0.022(3) 4 0.5 d
F3 F -0.0515(3) 0.1069(3) 0.4358(2) Uani 0.0245(18) 8 0.5 d
F4 F 0.0665(3) 0.0318(3) 0.3954(2) Uani 0.0254(19) 8 0.5 d
Al2 Al 0.41436(8) 0.38828(8) 0.08766(7) Uani 0.0258(5) 8 1 d
F5 F 0.4433(4) 0.3728(4) 0 Uani 0.025(3) 4 0.5 d
F6 F 0.3910(4) 0.4131(4) 0 Uani 0.026(3) 4 0.5 d
F7 F 0.5091(3) 0.4262(3) 0.1039(3) Uani 0.0268(19) 8 0.5 d
F8 F 0.3821(3) 0.4839(3) 0.0640(3) Uani 0.0238(18) 8 0.5 d
O1w O 0.4214(2) 0.0935(3) 0.4008(3) Uani 0.117(3) 8 1.046(11) d
O2w O 0.1552(3) -0.0484(3) 0.1281(2) Uani 0.130(3) 8 0.988(12) d
O3w O 0.5 0 0.3085(4) Uani 0.169(5) 4 1.14(2) d
O4w O 0.5 0.5 0.3643(9) Uani 0.083(7) 2 0.48(2) d
O5w O 0.3294(3) 0.2871(4) 0.4060(4) Uani 0.166(4) 8 0.909(13) d
O6w O 0.0933(8) -0.0430(7) 0 Uani 0.189(9) 4 0.73(2) d
O7w O 0.0825(4) 0.2983(4) -0.0911(5) Uani 0.212(6) 8 0.849(14) d
O8w O 0.5525(7) 0.3395(7) 0.3959(5) Uani 0.188(8) 8 0.70(2) d
O9w O 0.5601(5) 0.0496(5) 0.1640(5) Uani 0.250(7) 8 0.96(2) d
O10w O 0.4645(8) 0.2425(16) 0.439(3) Uani 0.164(18) 8 0.42(4) d
O11w O 0.3853(8) 0.0261(6) 0 Uani 0.288(15) 4 0.72(3) d
O12w O 0.470(2) 0.223(2) 0.5 Uani 0.11(2) 4 0.30(8) d
O13w O 0.6215(11) 0.4149(12) 0.3706(8) Uani 0.137(10) 8 0.349(17) d
O14w O 0.4951(15) 0.0656(10) 0.0784(11) Uani 0.265(18) 8 0.45(2) d
O15w O 0.4258(10) 0.492(3) 0.5 Uani 0.211(17) 4 0.46(2) d
O16w O 0.5584(11) 0.0968(10) 0 Uani 0.178(15) 4 0.49(3) d
P1a P 0.21753(13) 0.10580(13) 0.36584(14) Uani 0.0295(5) 8 0.5 d
O1a O 0.1477(2) 0.1529(3) 0.3898(2) Uani 0.0287(11) 8 0.5 d
O2a O 0.2126(3) 0.0216(2) 0.3882(2) Uani 0.0292(11) 8 0.5 d
O3a O 0.2926(3) 0.1431(3) 0.3853(3) Uani 0.0434(15) 8 0.5 d
C1a C 0.2104(4) 0.1040(4) 0.2722(4) Uani 0.033(2) 8 0.5 d
C2a C 0.2091(7) 0.1897(5) 0.2436(8) Uani 0.055(4) 8 0.5 d
C3a C 0.2787(8) 0.0566(5) 0.2411(7) Uani 0.053(4) 8 0.5 d
N1a N 0.1340(4) 0.0653(4) 0.2500(3) Uani 0.040(2) 8 0.5 d
P1b P 0.13568(15) 0.06539(14) 0.28548(11) Uani 0.0295(6) 8 0.5 d
O1b O 0.0802(3) 0.1202(3) 0.3223(2) Uani 0.0287(12) 8 0.5 d
O2b O 0.1437(3) -0.0118(2) 0.3224(2) Uani 0.0292(11) 8 0.5 d
O3b O 0.1157(3) 0.0562(3) 0.2114(2) Uani 0.0434(15) 8 0.5 d
C1b C 0.2311(4) 0.1116(4) 0.2919(3) Uani 0.033(2) 8 0.5 d
C2b C 0.2278(8) 0.1954(6) 0.2593(6) Uani 0.055(4) 8 0.5 d
C3b C 0.2937(8) 0.0605(6) 0.2563(6) Uani 0.053(4) 8 0.5 d
N1b N 0.2542(4) 0.1215(4) 0.3675(4) Uani 0.040(2) 8 0.5 d
P1c P 0.51983(13) 0.34955(16) 0.21394(11) Uani 0.0295(5) 8 0.5 d
O1c O 0.5903(3) 0.3841(3) 0.1779(2) Uani 0.0287(11) 8 0.5 d
O2c O 0.4448(2) 0.3672(3) 0.1763(2) Uani 0.0292(11) 8 0.5 d
O3c O 0.5167(3) 0.3713(4) 0.2880(2) Uani 0.0434(15) 8 0.5 d
C1c C 0.5324(4) 0.2442(4) 0.2076(3) Uani 0.033(2) 8 0.5 d
C2c C 0.6123(6) 0.2200(9) 0.2410(6) Uani 0.055(4) 8 0.5 d
C3c C 0.4632(6) 0.2017(8) 0.2424(6) Uani 0.053(4) 8 0.5 d
N1c N 0.5352(4) 0.2193(4) 0.1319(4) Uani 0.040(2) 8 0.5 d
P1d P 0.53190(13) 0.25906(13) 0.13313(14) Uani 0.0295(5) 8 0.5 d
O1d O 0.4540(3) 0.2913(2) 0.1096(2) Uani 0.0287(12) 8 0.5 d
O2d O 0.5993(2) 0.3099(3) 0.1108(2) Uani 0.0292(11) 8 0.5 d
O3d O 0.5423(3) 0.1760(3) 0.1133(3) Uani 0.0434(16) 8 0.5 d
C1d C 0.5298(4) 0.2655(4) 0.2268(4) Uani 0.033(2) 8 0.5 d
C2d C 0.4578(6) 0.2189(7) 0.2554(8) Uani 0.055(4) 8 0.5 d
C3d C 0.6072(6) 0.2346(7) 0.2575(7) Uani 0.053(4) 8 0.5 d
N1d N 0.5198(4) 0.3504(4) 0.2494(3) Uani 0.040(2) 8 0.5 d
P2a P 0.0307(2) 0.28382(19) 0.5 Uani 0.0278(8) 4 0.5 d
O4a O 0.0255(4) 0.2350(3) 0.43525(14) Uani 0.0278(11) 8 0.5 d
O5a O -0.0246(5) 0.3496(4) 0.5 Uani 0.035(2) 4 0.5 d
C4a C 0.1296(5) 0.3214(5) 0.5 Uani 0.027(3) 4 0.5 d
C5a C 0.1462(10) 0.3705(5) 0.4359(4) Uani 0.049(5) 8 0.5 d
N2a N 0.1875(5) 0.2559(7) 0.5 Uani 0.044(3) 4 0.5 d
P2b P 0.1515(2) 0.2414(2) 0.5 Uani 0.0278(9) 4 0.5 d
O4b O 0.1263(4) 0.1990(3) 0.43539(14) Uani 0.0278(11) 8 0.5 d
O5b O 0.2359(5) 0.2577(4) 0.501215(9) Uani 0.035(2) 4 0.5 d
C4b C 0.0983(5) 0.3328(5) 0.497827(11) Uani 0.027(3) 4 0.5 d
C5b C 0.1178(8) 0.3803(7) 0.4334(4) Uani 0.049(4) 8 0.5 d
N2b N 0.0121(6) 0.3184(6) 0.496555(11) Uani 0.044(4) 8 0.25 d
P2c P 0.2802(2) 0.3146(2) 0 Uani 0.0278(9) 4 0.5 d
O4c O 0.3168(3) 0.3476(4) 0.06465(14) Uani 0.0278(11) 8 0.5 d
O5c O 0.1947(4) 0.3233(5) -0.000963(7) Uani 0.035(2) 4 0.5 d
C4c C 0.3048(5) 0.2117(5) 0.001721(8) Uani 0.027(3) 4 0.5 d
C5c C 0.2727(7) 0.1716(9) 0.0661(4) Uani 0.049(4) 8 0.5 d
N2c N 0.3915(6) 0.2006(6) 0.002729(8) Uani 0.044(4) 8 0.25 d
P2d P 0.3832(2) 0.23957(19) 0 Uani 0.0278(9) 4 0.5 d
O4d O 0.4022(4) 0.2831(3) 0.06569(14) Uani 0.0278(11) 8 0.5 d
O5d O 0.4184(5) 0.1612(4) -0.002107(9) Uani 0.035(2) 4 0.5 d
C4d C 0.2778(5) 0.2305(5) 0.000495(11) Uani 0.027(3) 4 0.5 d
C5d C 0.2490(10) 0.1859(6) 0.0637(4) Uani 0.049(4) 8 0.5 d
N2d N 0.2401(6) 0.3093(7) 0.002629(15) Uani 0.044(4) 8 0.25 d

loop_
_atom_site_aniso_label
_atom_site_aniso_type_symbol
_atom_site_aniso_U_11
_atom_site_aniso_U_22
_atom_site_aniso_U_33
_atom_site_aniso_U_12
_atom_site_aniso_U_13
_atom_site_aniso_U_23
Al1 Al 0.0295(9) 0.0232(8) 0.0217(8) -0.0008(7) 0.0002(7) 0.0030(7)
F1 F 0.032(5) 0.024(5) 0.009(4) 0.000(4) 0 0
F2 F 0.025(5) 0.020(4) 0.021(4) 0.006(4) 0 0
F3 F 0.028(3) 0.026(3) 0.020(3) 0.000(3) 0.004(2) 0.004(2)
F4 F 0.034(3) 0.026(3) 0.016(3) 0.004(3) 0.006(2) 0.004(2)
Al2 Al 0.0236(9) 0.0228(9) 0.0311(8) -0.0028(7) 0.0023(7) 0.0027(7)
F5 F 0.029(5) 0.027(5) 0.020(4) -0.012(4) 0 0
F6 F 0.018(5) 0.033(5) 0.027(4) -0.005(4) 0 0
F7 F 0.014(3) 0.032(3) 0.034(3) 0.001(3) -0.004(2) 0.006(3)
F8 F 0.019(3) 0.022(3) 0.030(3) 0.003(2) 0.001(2) 0.001(3)
O1w O 0.072(4) 0.115(4) 0.163(6) -0.018(3) 0.008(3) -0.020(3)
O2w O 0.154(6) 0.172(6) 0.062(4) -0.002(4) 0.006(3) -0.008(3)
O3w O 0.170(8) 0.157(8) 0.180(9) 0.042(6) 0 0
O4w O 0.078(11) 0.078(11) 0.092(16) 0 0 0
O5w O 0.134(6) 0.161(7) 0.203(8) -0.012(5) 0.042(5) -0.039(6)
O6w O 0.31(2) 0.183(14) 0.072(9) 0.047(12) 0 0
O7w O 0.178(9) 0.147(8) 0.309(12) 0.001(6) -0.075(8) -0.020(7)
O8w O 0.244(15) 0.197(14) 0.122(10) 0.078(11) 0.004(8) -0.057(8)
O9w O 0.281(12) 0.206(10) 0.262(13) 0.067(7) -0.078(8) -0.093(8)
O10w O 0.089(12) 0.113(18) 0.29(5) 0.005(9) -0.067(14) -0.09(2)
O11w O 0.148(16) 0.053(9) 0.66(4) 0.043(8) 0 0
O12w O 0.027(18) 0.20(4) 0.11(6) 0.031(17) 0 0
O13w O 0.147(19) 0.17(2) 0.096(14) 0.048(15) 0.027(11) 0.025(11)
O14w O 0.37(4) 0.20(2) 0.23(3) 0.17(2) 0.11(3) 0.049(17)
O15w O 0.13(2) 0.33(4) 0.18(2) 0.11(3) 0 0
O16w O 0.16(2) 0.131(18) 0.25(4) 0.009(13) 0 0
P1a P 0.0270(10) 0.0301(9) 0.0315(9) -0.0071(7) 0.0049(10) 0.0005(7)
O1a O 0.0287(19) 0.0280(19) 0.0294(19) 0.0005(15) 0.0006(14) 0.0039(15)
O2a O 0.0244(18) 0.028(2) 0.0354(19) 0.0048(15) 0.0051(15) -0.0013(15)
O3a O 0.015(2) 0.050(3) 0.066(3) -0.0150(18) 0.000(2) 0.005(2)
C1a C 0.037(5) 0.045(3) 0.019(4) -0.007(3) -0.004(4) 0.000(3)
C2a C 0.039(4) 0.024(3) 0.100(11) -0.015(3) 0.014(6) 0.025(4)
C3a C 0.018(3) 0.051(4) 0.090(11) 0.010(3) 0.020(5) 0.002(4)
N1a N 0.057(4) 0.046(3) 0.017(3) -0.004(3) 0.005(4) 0.002(3)
P1b P 0.0308(10) 0.0359(10) 0.0219(10) -0.0003(7) 0.0028(9) 0.0047(7)
O1b O 0.032(2) 0.026(2) 0.029(2) -0.0015(14) 0.0021(14) 0.0009(14)
O2b O 0.031(2) 0.028(2) 0.0289(19) 0.0068(14) 0.0054(15) -0.0022(14)
O3b O 0.067(3) 0.053(3) 0.010(2) 0.001(2) 0.004(2) -0.0033(18)
C1b C 0.025(4) 0.042(4) 0.033(4) -0.013(3) -0.004(4) 0.000(3)
C2b C 0.102(10) 0.037(5) 0.025(4) 0.013(5) 0.016(5) 0.024(3)
C3b C 0.075(9) 0.052(5) 0.033(4) 0.025(5) 0.025(5) -0.010(3)
N1b N 0.023(4) 0.045(4) 0.052(4) -0.013(3) 0.003(4) 0.008(3)
P1c P 0.0356(10) 0.0312(9) 0.0218(10) -0.0014(8) -0.0034(7) 0.0042(9)
O1c O 0.027(2) 0.0300(19) 0.029(2) 0.0030(15) -0.0002(14) 0.0023(14)
O2c O 0.024(2) 0.0345(19) 0.0290(19) -0.0047(15) 0.0038(14) 0.0044(15)
O3c O 0.054(3) 0.067(3) 0.010(2) 0.003(2) 0.0050(17) 0.003(2)
C1c C 0.048(4) 0.019(4) 0.033(4) 0.005(3) -0.001(3) -0.003(4)
C2c C 0.036(3) 0.103(11) 0.024(4) 0.009(4) -0.017(3) 0.023(6)
C3c C 0.038(4) 0.088(11) 0.033(4) -0.013(5) 0.017(3) 0.021(5)
N1c N 0.051(4) 0.018(4) 0.052(4) 0.003(3) -0.007(3) 0.005(4)
P1d P 0.0357(10) 0.0213(10) 0.0315(9) -0.0013(7) -0.0023(8) 0.0043(9)
O1d O 0.028(2) 0.029(2) 0.0294(19) -0.0001(14) 0.0030(15) 0.0026(15)
O2d O 0.022(2) 0.030(2) 0.0354(19) 0.0035(14) -0.0039(15) 0.0035(15)
O3d O 0.053(2) 0.012(2) 0.066(3) 0.0103(17) 0.004(2) 0.003(2)
C1d C 0.049(4) 0.033(4) 0.019(4) 0.001(3) 0.002(3) -0.003(4)
C2d C 0.042(4) 0.021(4) 0.101(11) -0.013(3) 0.013(5) 0.026(5)
C3d C 0.031(4) 0.038(4) 0.090(11) 0.019(3) -0.009(5) 0.017(5)
N1d N 0.052(4) 0.050(4) 0.017(3) -0.006(3) -0.001(3) 0.006(4)
P2a P 0.0302(16) 0.0186(16) 0.0347(12) 0.0021(13) 0 0
O4a O 0.0298(19) 0.0256(19) 0.0279(18) 0.0007(15) -0.0015(15) 0.0021(14)
O5a O 0.048(4) 0.015(4) 0.042(3) 0.014(3) 0 0
C4a C 0.008(7) 0.031(4) 0.042(4) 0.000(4) 0 0
C5a C 0.069(13) 0.031(3) 0.049(3) 0.014(4) 0.008(4) 0.017(2)
N2a N 0.020(6) 0.046(6) 0.066(6) -0.022(6) 0 0
P2b P 0.0236(17) 0.0252(17) 0.0347(12) -0.0061(11) -0.00012(4) 0.00003(4)
O4b O 0.027(2) 0.028(2) 0.0280(18) -0.0022(13) 0.0025(14) 0.0007(14)
O5b O 0.021(4) 0.041(4) 0.042(3) -0.019(3) -0.00011(11) -0.00035(10)
C4b C 0.017(6) 0.022(6) 0.042(4) 0.011(4) -0.00067(17) 0.00053(15)
C5b C 0.040(9) 0.060(6) 0.048(3) -0.022(7) 0.005(3) 0.018(3)
N2b N 0.052(8) 0.014(7) 0.066(6) 0.017(4) -0.00054(19) 0.00115(18)
P2c P 0.0203(17) 0.0284(17) 0.0347(12) -0.0046(11) -0.00008(3) 0.00005(3)
O4c O 0.026(2) 0.029(2) 0.0280(18) -0.0017(14) 0.0026(14) -0.0001(14)
O5c O 0.012(4) 0.050(4) 0.042(3) -0.010(3) -0.00016(7) -0.00024(9)
C4c C 0.023(5) 0.015(6) 0.042(4) 0.011(4) -0.00038(11) 0.00056(14)
C5c C 0.030(6) 0.071(9) 0.048(3) -0.013(6) 0.010(3) 0.016(3)
N2c N 0.058(7) 0.007(7) 0.066(6) 0.004(5) -0.00015(14) 0.00099(15)
P2d P 0.0304(16) 0.0184(16) 0.0347(12) -0.0013(12) 0.00000(4) -0.00043(6)
O4d O 0.0299(19) 0.0254(19) 0.0281(18) -0.0005(14) -0.0009(15) 0.0024(14)
O5d O 0.052(4) 0.010(4) 0.042(3) 0.003(3) 0.00000(9) -0.00089(13)
C4d C 0.010(7) 0.029(4) 0.042(4) 0.006(4) 0.00042(13) -0.00041(16)
C5d C 0.074(12) 0.025(3) 0.049(3) 0.002(5) 0.013(4) 0.014(2)
N2d N 0.010(7) 0.056(6) 0.066(6) -0.012(6) 0.00010(16) -0.0002(2)

loop_
_atom_type_symbol
_atom_type_scat_dispersion_real
_atom_type_scat_dispersion_imag
_atom_type_scat_source
C 0.003 0.002 'International Tables Vol C Tables  4.2.6.8 and 6.1.1.1'
H 0.000 0.000 'International Tables Vol C Tables  4.2.6.8 and 6.1.1.1'
O 0.011 0.006 'International Tables Vol C Tables  4.2.6.8 and 6.1.1.1'
F 0.017 0.010 'International Tables Vol C Tables  4.2.6.8 and 6.1.1.1'
Al 0.064 0.051 'International Tables Vol C Tables  4.2.6.8 and 6.1.1.1'
P 0.102 0.094 'International Tables Vol C Tables  4.2.6.8 and 6.1.1.1'
N 0.006 0.003 'International Tables Vol C Tables  4.2.6.8 and 6.1.1.1'

loop_
_geom_bond_atom_site_label_1
_geom_bond_atom_site_label_2
_geom_bond_site_symmetry_2
_geom_bond_distance
_geom_bond_publ_flag
Al1 F1 . 1.815(3) yes
Al1 F2 . 1.828(3) yes
Al1 F3 . 1.814(5) yes
Al1 F3 4_555 1.826(5) yes
Al1 F4 . 1.819(5) yes
Al1 F4 2_555 1.804(5) yes
Al1 O1a . 1.856(4) yes
Al1 O2a 2_555 1.880(5) yes
Al1 O1b . 1.876(4) yes
Al1 O2b 2_555 1.872(5) yes
Al1 O4a . 1.872(5) yes
Al1 O4b . 1.869(6) yes
F1 F2 . 1.111(10) yes
F1 F3 6_556 1.805(7) yes
F1 F3 4_555 1.805(7) yes
F2 F3 . 1.778(7) yes
F2 F3 7_556 1.778(7) yes
F3 F4 2_555 1.115(7) yes
F4 F4 2_555 1.814(7) yes
F4 F4 4_555 1.814(7) yes
Al2 F5 . 1.818(3) yes
Al2 F6 . 1.824(3) yes
Al2 F7 . 1.803(5) yes
Al2 F7 4_565 1.826(5) yes
Al2 F8 . 1.816(5) yes
Al2 F8 2_655 1.832(5) yes
Al2 O1c 4_565 1.890(4) yes
Al2 O2c . 1.860(5) yes
Al2 O1d . 1.872(5) yes
Al2 O2d 4_565 1.885(5) yes
Al2 O4c . 1.893(6) yes
Al2 O4d . 1.891(5) yes
F5 F6 . 1.148(10) yes
F5 F8 2_655 1.792(7) yes
F5 F8 8_655 1.792(7) yes
F6 F8 . 1.768(7) yes
F6 F8 7_555 1.768(7) yes
F7 F7 2_655 1.827(7) yes
F7 F7 4_565 1.827(7) yes
F7 F8 2_655 1.106(7) yes
O8w O13w . 1.85(2) yes
O10w O12w . 1.26(6) yes
O14w O16w . 1.97(3) yes
O15w O15w 2_655 1.84(5) yes
O15w O15w 6_566 1.84(5) yes
P1a O1a . 1.538(5) yes
P1a O2a . 1.532(5) yes
P1a O3a . 1.507(5) yes
P1a C1a . 1.848(8) yes
P1a C1b . 1.479(7) yes
O1a O1b . 1.862(6) yes
O1a N1b . 1.979(8) yes
O1a O4b . 1.260(7) yes
O2a O2b . 1.858(6) yes
O2a N1b . 1.925(8) yes
O2a O4a 4_555 1.295(7) yes
C1a C2a . 1.593(12) yes
C1a C3a . 1.569(14) yes
C1a N1a . 1.552(10) yes
C1a P1b . 1.485(7) yes
C1a C2b . 1.638(13) yes
C1a C3b . 1.664(15) yes
C2a C1b . 1.701(13) yes
C3a C1b . 1.611(14) yes
N1a O1b . 1.952(8) yes
N1a O2b . 1.962(8) yes
P1b O1b . 1.538(5) yes
P1b O2b . 1.532(5) yes
P1b O3b . 1.507(5) yes
P1b C1b . 1.848(8) yes
O1b O2b 2_555 1.258(6) yes
C1b C2b . 1.593(13) yes
C1b C3b . 1.569(15) yes
C1b N1b . 1.552(10) yes
P1c O1c . 1.538(5) yes
P1c O2c . 1.532(5) yes
P1c O3c . 1.507(5) yes
P1c C1c . 1.848(8) yes
P1c C1d . 1.494(7) yes
O1c O2c 2_655 1.289(6) yes
O1c O2d . 1.853(6) yes
O1c N1d . 1.955(8) yes
O2c O1d . 1.870(6) yes
O2c N1d . 1.964(8) yes
C1c C2c . 1.593(12) yes
C1c C3c . 1.569(14) yes
C1c N1c . 1.552(10) yes
C1c P1d . 1.488(7) yes
C1c C2d . 1.661(14) yes
C1c C3d . 1.639(14) yes
C2c C1d . 1.661(13) yes
C3c C1d . 1.633(14) yes
N1c O1d . 1.937(8) yes
N1c O2d . 1.973(8) yes
P1d O1d . 1.538(5) yes
P1d O2d . 1.532(5) yes
P1d O3d . 1.507(5) yes
P1d C1d . 1.848(8) yes
O1d O4d . 1.256(7) yes
O2d O4c 2_655 1.302(7) yes
C1d C2d . 1.593(13) yes
C1d C3d . 1.569(13) yes
C1d N1d . 1.552(10) yes
P2a O4a . 1.534(4) yes
P2a O4a 7_556 1.534(4) yes
P2a O5a . 1.495(9) yes
P2a C4a . 1.840(10) yes
P2a C4b . 1.452(10) yes
P2a C4b 7_556 1.452(10) yes
O4a O4b . 1.861(9) yes
O4a N2b . 1.901(10) yes
O4a N2b 7_556 1.990(9) yes
C4a C5a . 1.550(10) yes
C4a C5a 7_556 1.550(10) yes
C4a N2a . 1.520(14) yes
C4a P2b . 1.442(9) yes
C4a C5b . 1.676(11) yes
C4a C5b 7_556 1.676(11) yes
C5a C4b . 1.615(13) yes
C5a C4b 7_556 1.680(12) yes
N2a O4b . 1.932(10) yes
N2a O4b 7_556 1.932(10) yes
P2b O4b . 1.534(5) yes
P2b O4b 7_556 1.534(5) yes
P2b O5b . 1.495(9) yes
P2b O5b 7_556 1.495(9) yes
P2b C4b . 1.840(10) yes
P2b C4b 7_556 1.840(10) yes
C4b C5b . 1.550(11) yes
C4b C5b 7_556 1.621(11) yes
C4b N2b . 1.520(14) yes
C4b N2b 7_556 1.524(14) yes
P2c O4c . 1.534(5) yes
P2c O4c 7_555 1.534(5) yes
P2c O5c . 1.495(8) yes
P2c O5c 7_555 1.495(8) yes
P2c C4c . 1.840(10) yes
P2c C4c 7_555 1.840(10) yes
P2c C4d . 1.463(9) yes
P2c C4d 7_555 1.463(9) yes
O4c O4d . 1.861(9) yes
O4c N2d . 1.928(9) yes
O4c N2d 7_555 1.995(9) yes
C4c C5c . 1.550(12) yes
C4c C5c 7_555 1.606(11) yes
C4c N2c . 1.520(14) yes
C4c N2c 7_555 1.522(14) yes
C4c P2d . 1.449(9) yes
C4c C5d . 1.622(13) yes
C4c C5d 7_555 1.674(13) yes
C5c C4d . 1.651(12) yes
C5c C4d 7_555 1.666(12) yes
N2c O4d . 1.904(9) yes
N2c O4d 7_555 1.976(9) yes
P2d O4d . 1.534(4) yes
P2d O4d 7_555 1.534(4) yes
P2d O5d . 1.495(8) yes
P2d O5d 7_555 1.495(8) yes
P2d C4d . 1.840(10) yes
P2d C4d 7_555 1.840(10) yes
C4d C5d . 1.550(11) yes
C4d C5d 7_555 1.566(11) yes
C4d N2d . 1.520(14) yes
C4d N2d 7_555 1.521(14) yes
